data_4322223
loop_
_publ_author_name
'F. Albert Cotton'
'Evgeny V. Dikarev'
'Marina A. Petrukhina'

_publ_section_title
;
 Mixed Chloride/Phosphine Complexes of the Dirhenium Core. 6. Rare or
 Unprecedented Isomers of [Re2Cl6(PR3)2] Stoichiometry
;
_journal_name_full 'Inorganic Chemistry'
_journal_page_first 3889
_journal_page_last 3894
_journal_paper_doi 10.1021/ic9906095
_journal_volume 38
_journal_year 1999
_chemical_compound_source synthesized
_chemical_formula_analytical 'not measured'
_chemical_formula_moiety
;
 [N (C4 H9)4](+) [Re2 Cl6 (P (C2 H5)2 (C6 H5))2](-)
;
_chemical_formula_structural '[n-Bu4N][1,7-Re2Cl6(PEt2Ph)2] '
_chemical_formula_sum 'C36 H66 Cl6 N P2 Re2'
_chemical_formula_weight 1159.94
_chemical_melting_point ?
_chemical_name_systematic
; 
 Hexachloro-bis(diethylphenylphosphine)-di-rhenium (II, III),
 1,7-isomer, tetrabutylammonium salt
;
_space_group_IT_number 2
_symmetry_cell_setting triclinic
_symmetry_space_group_name_Hall '-P 1'
_symmetry_space_group_name_H-M 'P -1'
_atom_sites_solution_hydrogens geom
_atom_sites_solution_primary direct
_atom_sites_solution_secondary difmap
_audit_creation_method SHELXL
_cell_angle_alpha 88.01(1)
_cell_angle_beta 82.64(1)
_cell_angle_gamma 88.47(1)
_cell_formula_units_Z 2
_cell_length_a 11.868(1)
_cell_length_b 12.125(2)
_cell_length_c 15.375(3)
_cell_measurement_reflns_used 25
_cell_measurement_temperature 173(2)
_cell_measurement_theta_max 19.00
_cell_measurement_theta_min 17.00
_cell_volume 2192.4(6)
_computing_cell_refinement 'CAD4 EXPRESS'
_computing_data_collection 'CAD4 V.5 (Enraf-Nonius, 1989)'
_computing_data_reduction 'XCAD4 (Harms, 1993)'
_computing_molecular_graphics 'SHELXTL V.5 (Siemens, 1994)'
_computing_publication_material CIFTAB
_computing_structure_refinement 'SHELXL-93 (Sheldrick, 1993)'
_computing_structure_solution 'SHELXTL V.5 (Siemens, 1994)'
_diffrn_ambient_temperature 173(2)
_diffrn_measurement_device 'Enraf-Nonius CAD4'
_diffrn_measurement_method \w--\q
_diffrn_radiation_monochromator graphite
_diffrn_radiation_source 'normal-focus sealed tube'
_diffrn_radiation_type MoK\a
_diffrn_radiation_wavelength 0.71073
_diffrn_reflns_av_R_equivalents 0.0148
_diffrn_reflns_av_sigmaI/netI 0.0288
_diffrn_reflns_limit_h_max 14
_diffrn_reflns_limit_h_min -5
_diffrn_reflns_limit_k_max 14
_diffrn_reflns_limit_k_min -14
_diffrn_reflns_limit_l_max 18
_diffrn_reflns_limit_l_min -18
_diffrn_reflns_number 8429
_diffrn_reflns_theta_max 24.97
_diffrn_reflns_theta_min 2.05
_diffrn_standards_decay_% 4.7
_diffrn_standards_interval_count 600
_diffrn_standards_interval_time 120
_diffrn_standards_number 3
_exptl_absorpt_coefficient_mu 5.981
_exptl_absorpt_correction_T_max 0.9989
_exptl_absorpt_correction_T_min 0.6469
_exptl_absorpt_correction_type 'empirical, via \y scans'
_exptl_crystal_colour greenish-brown
_exptl_crystal_density_diffrn 1.757
_exptl_crystal_density_meas ?
_exptl_crystal_density_method none
_exptl_crystal_description block-shaped
_exptl_crystal_F_000 1142
_exptl_crystal_size_max 0.45
_exptl_crystal_size_mid 0.20
_exptl_crystal_size_min 0.15
_refine_diff_density_max 1.088
_refine_diff_density_min -0.846
_refine_diff_density_rms 0.131
_refine_ls_extinction_coef noref
_refine_ls_extinction_method none
_refine_ls_goodness_of_fit_all 1.101
_refine_ls_goodness_of_fit_obs 1.115
_refine_ls_hydrogen_treatment noref
_refine_ls_matrix_type full
_refine_ls_number_parameters 388
_refine_ls_number_reflns 7686
_refine_ls_number_restraints 82
_refine_ls_restrained_S_all 1.124
_refine_ls_restrained_S_obs 1.141
_refine_ls_R_factor_all 0.0301
_refine_ls_R_factor_obs 0.0247
_refine_ls_shift/esd_max 0.002
_refine_ls_shift/esd_mean 0.000
_refine_ls_structure_factor_coef Fsqd
_refine_ls_weighting_details 'w=1/[\s^2^(Fo^2^)+(0.0286P)^2^+4.3695P] where P=(Fo^2^+2Fc^2^)/3'
_refine_ls_weighting_scheme calc
_refine_ls_wR_factor_all 0.0671
_refine_ls_wR_factor_obs 0.0646
_reflns_number_observed 6972
_reflns_number_total 7686
_reflns_observed_criterion >2sigma(I)
_cod_data_source_file ic9906095_4.cif
_cod_data_source_block '[n-Bu4N][1,7-Re2Cl6(PEt2Ph)2]'
_cod_depositor_comments
;
The following automatic conversions were performed:

'_chemical_melting_point' value 'not measured' was changed to '?' -
the value is undefined or not given.

Automatic conversion script
Id: cif_fix_values 1673 2011-04-08 12:14:43Z adriana 

The following automatic conversions were performed:

'_exptl_crystal_density_meas' value 'not measured' was changed to '?'
- the value is perceived as not measured.

Automatic conversion script
Id: cif_fix_values 3008 2015-01-20 13:52:24Z robertas 

The following automatic conversions were performed:

'_refine_ls_weighting_scheme' value 'calc
w=1/[\s^2^(Fo^2^)+(0.0286P)^2^+4.3695P] where P=(Fo^2^+2Fc^2^)/3' was
changed to 'calc'. New tag '_refine_ls_weighting_details' was
created. The value of the new tag was set to
'w=1/[\s^2^(Fo^2^)+(0.0286P)^2^+4.3695P] where P=(Fo^2^+2Fc^2^)/3'.

Automatic conversion script
Id: cif_fix_values 3143 2015-03-26 13:38:13Z robertas 
;
_cod_database_code 4322223

loop_
_symmetry_equiv_pos_as_xyz
'x, y, z'
'-x, -y, -z'

loop_
_atom_site_aniso_label
_atom_site_aniso_U_11
_atom_site_aniso_U_22
_atom_site_aniso_U_33
_atom_site_aniso_U_23
_atom_site_aniso_U_13
_atom_site_aniso_U_12
Re1 0.01628(10) 0.01916(10) 0.01566(10) -0.00209(7) -0.00073(7) -0.00213(7)
Cl1 0.0323(7) 0.0515(8) 0.0313(7) 0.0229(6) -0.0128(5) -0.0136(6)
Cl2 0.0311(7) 0.0593(9) 0.0371(7) -0.0286(7) 0.0114(6) -0.0110(6)
Cl3 0.0280(6) 0.0183(6) 0.0785(10) 0.0076(6) -0.0033(6) 0.0020(5)
P1 0.0188(6) 0.0212(6) 0.0293(6) 0.0045(5) 0.0026(5) -0.0009(5)
Re2 0.02464(11) 0.01503(10) 0.01807(10) 0.00008(7) -0.00232(7) 0.00116(7)
Cl4 0.0260(6) 0.0272(6) 0.0459(7) 0.0018(5) -0.0024(5) -0.0028(5)
Cl5 0.0537(8) 0.0425(8) 0.0276(6) -0.0103(6) -0.0145(6) -0.0001(6)
Cl6 0.0389(7) 0.0323(6) 0.0256(6) 0.0048(5) 0.0080(5) 0.0015(5)
P2 0.0317(6) 0.0160(6) 0.0195(6) -0.0008(4) -0.0034(5) -0.0007(5)
N1 0.039(2) 0.022(2) 0.026(2) 0.004(2) 0.009(2) 0.006(2)

loop_
_atom_site_label
_atom_site_type_symbol
_atom_site_fract_x
_atom_site_fract_y
_atom_site_fract_z
_atom_site_U_iso_or_equiv
_atom_site_thermal_displace_type
_atom_site_occupancy
_atom_site_calc_flag
_atom_site_refinement_flags
_atom_site_disorder_group
Re1 Re 0.462754(14) 0.946616(14) 0.454063(11) 0.01708(6) Uani 1 d . .
Cl1 Cl 0.40054(11) 1.07396(12) 0.35091(8) 0.0380(3) Uani 1 d . .
Cl2 Cl 0.58713(11) 0.87913(13) 0.33275(9) 0.0431(3) Uani 1 d . .
Cl3 Cl 0.47829(11) 0.76579(10) 0.51378(11) 0.0422(3) Uani 1 d . .
P1 P 0.27283(10) 0.94505(10) 0.52768(8) 0.0237(3) Uani 1 d D 1
C1 C 0.2035(8) 1.0839(8) 0.5433(7) 0.030(2) Uiso 0.50 d PD 1
H1A H 0.2415(8) 1.1218(8) 0.5872(7) 0.036 Uiso 0.50 calc PR 1
H1B H 0.2191(8) 1.1267(8) 0.4872(7) 0.036 Uiso 0.50 calc PR 1
C2 C 0.0786(9) 1.0904(9) 0.5716(8) 0.040(3) Uiso 0.50 d PD 1
H2A H 0.0541(9) 1.1679(9) 0.5771(8) 0.060 Uiso 0.50 calc PR 1
H2B H 0.0611(9) 1.0513(9) 0.6284(8) 0.060 Uiso 0.50 calc PR 1
H2C H 0.0386(9) 1.0562(9) 0.5279(8) 0.060 Uiso 0.50 calc PR 1
C3 C 0.2686(9) 0.8747(10) 0.6396(6) 0.024(2) Uiso 0.50 d PD 1
H3A H 0.3006(9) 0.7989(10) 0.6320(6) 0.028 Uiso 0.50 calc PR 1
H3B H 0.3186(9) 0.9148(10) 0.6739(6) 0.028 Uiso 0.50 calc PR 1
C4 C 0.1504(9) 0.8675(10) 0.6932(7) 0.035(2) Uiso 0.50 d PD 1
H4A H 0.1570(9) 0.8299(10) 0.7499(7) 0.052 Uiso 0.50 calc PR 1
H4B H 0.1004(9) 0.8259(10) 0.6610(7) 0.052 Uiso 0.50 calc PR 1
H4C H 0.1184(9) 0.9420(10) 0.7030(7) 0.052 Uiso 0.50 calc PR 1
C5 C 0.1907(8) 0.8682(9) 0.4681(6) 0.021(2) Uiso 0.50 d PD 1
C6 C 0.1730(10) 0.7539(10) 0.4884(8) 0.034(3) Uiso 0.50 d PD 1
H6A H 0.1998(10) 0.7199(10) 0.5387(8) 0.041 Uiso 0.50 calc PR 1
C7 C 0.1164(10) 0.6932(10) 0.4340(7) 0.042(3) Uiso 0.50 d PD 1
H7A H 0.1017(10) 0.6176(10) 0.4482(7) 0.051 Uiso 0.50 calc PR 1
C8 C 0.0808(10) 0.7418(9) 0.3589(7) 0.041(3) Uiso 0.50 d PD 1
H8A H 0.0454(10) 0.6983(9) 0.3204(7) 0.049 Uiso 0.50 calc PR 1
C9 C 0.0966(10) 0.8531(9) 0.3395(7) 0.041(3) Uiso 0.50 d PD 1
H9A H 0.0683(10) 0.8870(9) 0.2897(7) 0.050 Uiso 0.50 calc PR 1
C10 C 0.1539(9) 0.9141(8) 0.3934(6) 0.034(2) Uiso 0.50 d PD 1
H10A H 0.1682(9) 0.9896(8) 0.3784(6) 0.041 Uiso 0.50 calc PR 1
P1X P 0.27283(10) 0.94505(10) 0.52768(8) 0.990 Uiso 0.00 d PD 2
C1X C 0.1734(8) 1.0574(7) 0.4964(6) 0.027(2) Uiso 0.5000(5) d PD 2
H1C H 0.1787(8) 1.0636(7) 0.4316(6) 0.032 Uiso 0.50 calc PR 2
H1D H 0.0945(8) 1.0374(7) 0.5193(6) 0.032 Uiso 0.50 calc PR 2
C2X C 0.1983(9) 1.1680(8) 0.5311(7) 0.033(2) Uiso 0.50 d PD 2
H2D H 0.1439(9) 1.2237(8) 0.5129(7) 0.049 Uiso 0.50 calc PR 2
H2E H 0.2756(9) 1.1890(8) 0.5076(7) 0.049 Uiso 0.50 calc PR 2
H2F H 0.1914(9) 1.1629(8) 0.5953(7) 0.049 Uiso 0.50 calc PR 2
C3X C 0.2416(9) 0.9060(9) 0.6397(6) 0.022(2) Uiso 0.50 d PD 2
H3C H 0.2749(9) 0.8314(9) 0.6487(6) 0.026 Uiso 0.50 calc PR 2
H3D H 0.2799(9) 0.9574(9) 0.6744(6) 0.026 Uiso 0.50 calc PR 2
C4X C 0.1150(9) 0.9042(10) 0.6768(7) 0.034(2) Uiso 0.50 d PD 2
H4D H 0.1074(9) 0.8816(10) 0.7391(7) 0.051 Uiso 0.50 calc PR 2
H4E H 0.0760(9) 0.8518(10) 0.6446(7) 0.051 Uiso 0.50 calc PR 2
H4F H 0.0810(9) 0.9781(10) 0.6704(7) 0.051 Uiso 0.50 calc PR 2
C5X C 0.2153(8) 0.8289(8) 0.4664(5) 0.019(2) Uiso 0.50 d PD 2
C6X C 0.1842(9) 0.7288(9) 0.5099(8) 0.025(3) Uiso 0.50 d PD 2
H6B H 0.1910(9) 0.7186(9) 0.5706(8) 0.031 Uiso 0.50 calc PR 2
C7X C 0.1437(8) 0.6445(8) 0.4648(6) 0.029(2) Uiso 0.50 d PD 2
H7B H 0.1201(8) 0.5783(8) 0.4959(6) 0.035 Uiso 0.50 calc PR 2
C8X C 0.1368(9) 0.6538(8) 0.3758(7) 0.034(2) Uiso 0.50 d PD 2
H8B H 0.1096(9) 0.5948(8) 0.3458(7) 0.040 Uiso 0.50 calc PR 2
C9X C 0.1705(8) 0.7522(8) 0.3307(6) 0.030(2) Uiso 0.50 d PD 2
H9B H 0.1675(8) 0.7602(8) 0.2694(6) 0.036 Uiso 0.50 calc PR 2
C10X C 0.2088(8) 0.8386(8) 0.3765(6) 0.027(2) Uiso 0.50 d PD 2
H10B H 0.2309(8) 0.9054(8) 0.3456(6) 0.032 Uiso 0.50 calc PR 2
Re2 Re 0.045432(15) 0.453695(14) 0.049351(11) 0.01933(6) Uani 1 d . .
Cl4 Cl 0.23980(10) 0.47015(10) -0.00467(9) 0.0332(3) Uani 1 d . .
Cl5 Cl 0.09158(13) 0.55670(12) 0.16875(9) 0.0403(3) Uani 1 d . .
Cl6 Cl -0.10185(11) 0.38287(10) 0.15157(8) 0.0335(3) Uani 1 d . .
P2 P 0.05564(11) 0.27694(9) -0.01767(8) 0.0224(2) Uani 1 d D 3
C11 C 0.1388(14) 0.2710(11) -0.1240(8) 0.030(6) Uiso 0.50 d PD 3
H11A H 0.1114(14) 0.3309(11) -0.1620(8) 0.036 Uiso 0.50 calc PR 3
H11B H 0.2186(14) 0.2865(11) -0.1172(8) 0.036 Uiso 0.50 calc PR 3
C12 C 0.1372(11) 0.1595(9) -0.1726(7) 0.030(3) Uiso 0.50 d PD 3
H12A H 0.1849(11) 0.1654(9) -0.2294(7) 0.044 Uiso 0.50 calc PR 3
H12B H 0.0591(11) 0.1440(9) -0.1818(7) 0.044 Uiso 0.50 calc PR 3
H12C H 0.1666(11) 0.0996(9) -0.1369(7) 0.044 Uiso 0.50 calc PR 3
C13 C -0.0887(8) 0.2200(9) -0.0186(7) 0.028(2) Uiso 0.50 d PD 3
H13A H -0.1244(8) 0.2122(9) 0.0431(7) 0.034 Uiso 0.50 calc PR 3
H13B H -0.1344(8) 0.2756(9) -0.0482(7) 0.034 Uiso 0.50 calc PR 3
C14 C -0.0985(10) 0.1108(10) -0.0614(8) 0.048(3) Uiso 0.50 d PD 3
H14A H -0.1787(10) 0.0913(10) -0.0569(8) 0.072 Uiso 0.50 calc PR 3
H14B H -0.0566(10) 0.0533(10) -0.0316(8) 0.072 Uiso 0.50 calc PR 3
H14C H -0.0666(10) 0.1170(10) -0.1233(8) 0.072 Uiso 0.50 calc PR 3
C15 C 0.1214(9) 0.1849(7) 0.0559(6) 0.018(2) Uiso 0.50 d PD 3
C16 C 0.2384(9) 0.1837(8) 0.0504(7) 0.032(2) Uiso 0.50 d PD 3
H16A H 0.2803(9) 0.2329(8) 0.0099(7) 0.038 Uiso 0.50 calc PR 3
C17 C 0.2972(9) 0.1113(9) 0.1035(8) 0.034(2) Uiso 0.50 d PD 3
H17A H 0.3779(9) 0.1081(9) 0.0963(8) 0.041 Uiso 0.50 calc PR 3
C18 C 0.2363(8) 0.0461(8) 0.1654(6) 0.028(2) Uiso 0.50 d PD 3
H18A H 0.2749(8) -0.0003(8) 0.2035(6) 0.034 Uiso 0.50 calc PR 3
C19 C 0.1198(8) 0.0465(9) 0.1732(7) 0.035(2) Uiso 0.50 d PD 3
H19A H 0.0786(8) -0.0008(9) 0.2158(7) 0.042 Uiso 0.50 calc PR 3
C20 C 0.0613(8) 0.1157(8) 0.1192(6) 0.029(2) Uiso 0.50 d PD 3
H20A H -0.0194(8) 0.1158(8) 0.1254(6) 0.035 Uiso 0.50 calc PR 3
P2X P 0.05564(11) 0.27694(9) -0.01767(8) 0.990 Uiso 0.00 d PD 4
C11X C 0.1245(13) 0.2672(11) -0.1315(8) 0.027(6) Uiso 0.5000(5) d PD 4
H11C H 0.0698(13) 0.2939(11) -0.1714(8) 0.032 Uiso 0.50 calc PR 4
H11D H 0.1898(13) 0.3172(11) -0.1401(8) 0.032 Uiso 0.50 calc PR 4
C12X C 0.1664(13) 0.1524(11) -0.1579(9) 0.045(4) Uiso 0.50 d PD 4
H12D H 0.2016(13) 0.1550(11) -0.2192(9) 0.068 Uiso 0.50 calc PR 4
H12E H 0.1022(13) 0.1024(11) -0.1516(9) 0.068 Uiso 0.50 calc PR 4
H12F H 0.2225(13) 0.1257(11) -0.1201(9) 0.068 Uiso 0.50 calc PR 4
C13X C -0.0605(9) 0.1821(10) -0.0063(7) 0.033(3) Uiso 0.50 d PD 4
H13C H -0.0305(9) 0.1084(10) -0.0249(7) 0.039 Uiso 0.50 calc PR 4
H13D H -0.0918(9) 0.1752(10) 0.0564(7) 0.039 Uiso 0.50 calc PR 4
C14X C -0.1562(9) 0.2156(9) -0.0590(7) 0.035(2) Uiso 0.50 d PD 4
H14D H -0.2156(9) 0.1603(9) -0.0494(7) 0.053 Uiso 0.50 calc PR 4
H14E H -0.1267(9) 0.2206(9) -0.1215(7) 0.053 Uiso 0.50 calc PR 4
H14F H -0.1881(9) 0.2875(9) -0.0400(7) 0.053 Uiso 0.50 calc PR 4
C15X C 0.1614(9) 0.1984(8) 0.0433(6) 0.020(2) Uiso 0.50 d PD 4
C16X C 0.2686(8) 0.1702(8) 0.0084(7) 0.026(2) Uiso 0.50 d PD 4
H16B H 0.2944(8) 0.1916(8) -0.0507(7) 0.032 Uiso 0.50 calc PR 4
C17X C 0.3426(9) 0.1097(8) 0.0579(7) 0.033(2) Uiso 0.50 d PD 4
H17B H 0.4172(9) 0.0896(8) 0.0325(7) 0.039 Uiso 0.50 calc PR 4
C18X C 0.3040(9) 0.0800(9) 0.1450(7) 0.037(3) Uiso 0.50 d PD 4
H18B H 0.3523(9) 0.0384(9) 0.1792(7) 0.045 Uiso 0.50 calc PR 4
C19X C 0.1983(9) 0.1103(10) 0.1808(7) 0.041(3) Uiso 0.50 d PD 4
H19B H 0.1741(9) 0.0921(10) 0.2407(7) 0.049 Uiso 0.50 calc PR 4
C20X C 0.1228(8) 0.1688(8) 0.1306(6) 0.029(2) Uiso 0.50 d PD 4
H20B H 0.0476(8) 0.1875(8) 0.1557(6) 0.035 Uiso 0.50 calc PR 4
N1 N 0.4845(4) 0.4687(3) 0.2586(3) 0.0306(10) Uani 1 d D 5
C21 C 0.5434(12) 0.3972(9) 0.1853(8) 0.031(5) Uiso 0.50 d PD 5
H21A H 0.4897(12) 0.3884(9) 0.1420(8) 0.037 Uiso 0.50 calc PR 5
H21B H 0.6090(12) 0.4383(9) 0.1552(8) 0.037 Uiso 0.50 calc PR 5
C22 C 0.5846(11) 0.2867(8) 0.2106(8) 0.024(3) Uiso 0.50 d PD 5
H22A H 0.5239(11) 0.2482(8) 0.2493(8) 0.029 Uiso 0.50 calc PR 5
H22B H 0.6506(11) 0.2933(8) 0.2433(8) 0.029 Uiso 0.50 calc PR 5
C23 C 0.6195(10) 0.2203(9) 0.1283(8) 0.031(3) Uiso 0.50 d PD 5
H23A H 0.5520(10) 0.2134(9) 0.0972(8) 0.037 Uiso 0.50 calc PR 5
H23B H 0.6765(10) 0.2626(9) 0.0888(8) 0.037 Uiso 0.50 calc PR 5
C24 C 0.6676(10) 0.1075(9) 0.1435(8) 0.035(3) Uiso 0.50 d PD 5
H24A H 0.6872(10) 0.0719(9) 0.0871(8) 0.052 Uiso 0.50 calc PR 5
H24B H 0.6113(10) 0.0636(9) 0.1808(8) 0.052 Uiso 0.50 calc PR 5
H24C H 0.7361(10) 0.1129(9) 0.1724(8) 0.052 Uiso 0.50 calc PR 5
C25 C 0.4401(8) 0.5711(7) 0.2070(7) 0.023(2) Uiso 0.50 d PD 5
H25A H 0.5044(8) 0.6004(7) 0.1662(7) 0.028 Uiso 0.50 calc PR 5
H25B H 0.3829(8) 0.5456(7) 0.1711(7) 0.028 Uiso 0.50 calc PR 5
C26 C 0.3875(9) 0.6643(8) 0.2619(7) 0.033(2) Uiso 0.50 d PD 5
H26A H 0.4437(9) 0.6919(8) 0.2978(7) 0.039 Uiso 0.50 calc PR 5
H26B H 0.3214(9) 0.6372(8) 0.3022(7) 0.039 Uiso 0.50 calc PR 5
C27 C 0.3489(10) 0.7587(9) 0.2020(8) 0.042(3) Uiso 0.50 d PD 5
H27A H 0.2864(10) 0.7324(9) 0.1717(8) 0.050 Uiso 0.50 calc PR 5
H27B H 0.3183(10) 0.8207(9) 0.2389(8) 0.050 Uiso 0.50 calc PR 5
C28 C 0.4436(11) 0.8012(12) 0.1333(9) 0.047(3) Uiso 0.50 d PD 5
H28A H 0.4134(11) 0.8608(12) 0.0977(9) 0.070 Uiso 0.50 calc PR 5
H28B H 0.4730(11) 0.7408(12) 0.0955(9) 0.070 Uiso 0.50 calc PR 5
H28C H 0.5050(11) 0.8292(12) 0.1627(9) 0.070 Uiso 0.50 calc PR 5
C29 C 0.3695(8) 0.4072(7) 0.3007(6) 0.021(2) Uiso 0.50 d PD 5
H29A H 0.3924(8) 0.3444(7) 0.3379(6) 0.025 Uiso 0.50 calc PR 5
H29B H 0.3247(8) 0.4595(7) 0.3401(6) 0.025 Uiso 0.50 calc PR 5
C30 C 0.2917(8) 0.3639(9) 0.2417(7) 0.034(2) Uiso 0.50 d PD 5
H30A H 0.3339(8) 0.3109(9) 0.2013(7) 0.041 Uiso 0.50 calc PR 5
H30B H 0.2634(8) 0.4256(9) 0.2059(7) 0.041 Uiso 0.50 calc PR 5
C31 C 0.1895(9) 0.3055(9) 0.2957(7) 0.036(2) Uiso 0.50 d PD 5
H31A H 0.1427(9) 0.2736(9) 0.2544(7) 0.043 Uiso 0.50 calc PR 5
H31B H 0.2191(9) 0.2436(9) 0.3305(7) 0.043 Uiso 0.50 calc PR 5
C32 C 0.1137(9) 0.3786(10) 0.3573(7) 0.041(3) Uiso 0.50 d PD 5
H32A H 0.0518(9) 0.3350(10) 0.3884(7) 0.062 Uiso 0.50 calc PR 5
H32B H 0.0818(9) 0.4391(10) 0.3235(7) 0.062 Uiso 0.50 calc PR 5
H32C H 0.1583(9) 0.4091(10) 0.3998(7) 0.062 Uiso 0.50 calc PR 5
C33 C 0.5474(8) 0.4910(8) 0.3264(6) 0.025(2) Uiso 0.50 d PD 5
H33A H 0.5643(8) 0.4204(8) 0.3569(6) 0.030 Uiso 0.50 calc PR 5
H33B H 0.4997(8) 0.5370(8) 0.3693(6) 0.030 Uiso 0.50 calc PR 5
C34 C 0.6586(8) 0.5493(8) 0.2984(6) 0.029(2) Uiso 0.50 d PD 5
H34A H 0.6440(8) 0.6220(8) 0.2702(6) 0.035 Uiso 0.50 calc PR 5
H34B H 0.7087(8) 0.5046(8) 0.2560(6) 0.035 Uiso 0.50 calc PR 5
C35 C 0.7152(8) 0.5640(9) 0.3820(7) 0.032(2) Uiso 0.50 d PD 5
H35A H 0.6677(8) 0.6144(9) 0.4216(7) 0.038 Uiso 0.50 calc PR 5
H35B H 0.7212(8) 0.4918(9) 0.4133(7) 0.038 Uiso 0.50 calc PR 5
C36 C 0.8310(9) 0.6105(10) 0.3589(8) 0.036(3) Uiso 0.50 d PD 5
H36A H 0.8659(9) 0.6194(10) 0.4126(8) 0.055 Uiso 0.50 calc PR 5
H36B H 0.8249(9) 0.6825(10) 0.3287(8) 0.055 Uiso 0.50 calc PR 5
H36C H 0.8783(9) 0.5601(10) 0.3204(8) 0.055 Uiso 0.50 calc PR 5
N1X N 0.4845(4) 0.4687(3) 0.2586(3) 0.990 Uiso 0.00 d PD 6
C21X C 0.5206(11) 0.4045(8) 0.1794(6) 0.014(3) Uiso 0.500(2) d PD 6
H21C H 0.5788(11) 0.4470(8) 0.1414(6) 0.017 Uiso 0.50 calc PR 6
H21D H 0.4543(11) 0.3989(8) 0.1469(6) 0.017 Uiso 0.50 calc PR 6
C22X C 0.5678(11) 0.2904(9) 0.1930(8) 0.029(4) Uiso 0.50 d PD 6
H22C H 0.5108(11) 0.2459(9) 0.2307(8) 0.035 Uiso 0.50 calc PR 6
H22D H 0.6363(11) 0.2940(9) 0.2233(8) 0.035 Uiso 0.50 calc PR 6
C23X C 0.5984(10) 0.2356(9) 0.1061(8) 0.030(3) Uiso 0.50 d PD 6
H23C H 0.6596(10) 0.2774(9) 0.0705(8) 0.036 Uiso 0.50 calc PR 6
H23D H 0.5313(10) 0.2383(9) 0.0738(8) 0.036 Uiso 0.50 calc PR 6
C24X C 0.6378(11) 0.1165(9) 0.1168(8) 0.039(3) Uiso 0.50 d PD 6
H24D H 0.6566(11) 0.0846(9) 0.0589(8) 0.058 Uiso 0.50 calc PR 6
H24E H 0.5770(11) 0.0744(9) 0.1509(8) 0.058 Uiso 0.50 calc PR 6
H24F H 0.7052(11) 0.1134(9) 0.1476(8) 0.058 Uiso 0.50 calc PR 6
C25X C 0.4409(8) 0.5827(7) 0.2418(8) 0.028(2) Uiso 0.50 d PD 6
H25C H 0.4263(8) 0.6185(7) 0.2992(8) 0.033 Uiso 0.50 calc PR 6
H25D H 0.3664(8) 0.5760(7) 0.2203(8) 0.033 Uiso 0.50 calc PR 6
C26X C 0.5095(8) 0.6607(8) 0.1798(7) 0.032(2) Uiso 0.50 d PD 6
H26C H 0.5339(8) 0.6246(8) 0.1235(7) 0.038 Uiso 0.50 calc PR 6
H26D H 0.5782(8) 0.6817(8) 0.2051(7) 0.038 Uiso 0.50 calc PR 6
C27X C 0.4354(10) 0.7642(9) 0.1643(8) 0.040(3) Uiso 0.50 d PD 6
H27C H 0.3657(10) 0.7418(9) 0.1410(8) 0.048 Uiso 0.50 calc PR 6
H27D H 0.4122(10) 0.7999(9) 0.2209(8) 0.048 Uiso 0.50 calc PR 6
C28X C 0.4982(11) 0.8466(10) 0.1003(8) 0.047(3) Uiso 0.50 d PD 6
H28D H 0.4486(11) 0.9110(10) 0.0921(8) 0.070 Uiso 0.50 calc PR 6
H28E H 0.5201(11) 0.8119(10) 0.0438(8) 0.070 Uiso 0.50 calc PR 6
H28F H 0.5665(11) 0.8699(10) 0.1237(8) 0.070 Uiso 0.50 calc PR 6
C29X C 0.4110(8) 0.4098(7) 0.3308(6) 0.024(2) Uiso 0.50 d PD 6
H29C H 0.3936(8) 0.4589(7) 0.3811(6) 0.029 Uiso 0.50 calc PR 6
H29D H 0.4525(8) 0.3437(7) 0.3508(6) 0.029 Uiso 0.50 calc PR 6
C30X C 0.3020(8) 0.3753(8) 0.3009(6) 0.027(2) Uiso 0.50 d PD 6
H30C H 0.3163(8) 0.3108(8) 0.2629(6) 0.033 Uiso 0.50 calc PR 6
H30D H 0.2699(8) 0.4364(8) 0.2667(6) 0.033 Uiso 0.50 calc PR 6
C31X C 0.2187(8) 0.3454(9) 0.3817(7) 0.032(2) Uiso 0.50 d PD 6
H31C H 0.2534(8) 0.2861(9) 0.4161(7) 0.038 Uiso 0.50 calc PR 6
H31D H 0.2057(8) 0.4107(9) 0.4189(7) 0.038 Uiso 0.50 calc PR 6
C32X C 0.1054(10) 0.3073(12) 0.3600(9) 0.056(3) Uiso 0.50 d PD 6
H32D H 0.0560(10) 0.2894(12) 0.4145(9) 0.083 Uiso 0.50 calc PR 6
H32E H 0.1172(10) 0.2415(12) 0.3244(9) 0.083 Uiso 0.50 calc PR 6
H32F H 0.0695(10) 0.3662(12) 0.3272(9) 0.083 Uiso 0.50 calc PR 6
C33X C 0.6032(9) 0.4866(8) 0.3020(6) 0.028(2) Uiso 0.50 d PD 6
H33C H 0.6326(9) 0.4129(8) 0.3192(6) 0.034 Uiso 0.50 calc PR 6
H33D H 0.6599(9) 0.5178(8) 0.2554(6) 0.034 Uiso 0.50 calc PR 6
C34X C 0.5975(8) 0.5582(9) 0.3796(7) 0.035(2) Uiso 0.50 d PD 6
H34C H 0.5271(8) 0.5424(9) 0.4193(7) 0.042 Uiso 0.50 calc PR 6
H34D H 0.5930(8) 0.6364(9) 0.3592(7) 0.042 Uiso 0.50 calc PR 6
C35X C 0.6994(9) 0.5425(10) 0.4313(8) 0.040(3) Uiso 0.50 d PD 6
H35C H 0.6910(9) 0.5950(10) 0.4797(8) 0.048 Uiso 0.50 calc PR 6
H35D H 0.6984(9) 0.4669(10) 0.4579(8) 0.048 Uiso 0.50 calc PR 6
C36X C 0.8129(11) 0.5596(13) 0.3762(10) 0.057(4) Uiso 0.50 d PD 6
H36D H 0.8740(11) 0.5484(13) 0.4132(10) 0.086 Uiso 0.50 calc PR 6
H36E H 0.8155(11) 0.6349(13) 0.3509(10) 0.086 Uiso 0.50 calc PR 6
H36F H 0.8229(11) 0.5067(13) 0.3290(10) 0.086 Uiso 0.50 calc PR 6

loop_
_atom_type_symbol
_atom_type_description
_atom_type_scat_dispersion_real
_atom_type_scat_dispersion_imag
_atom_type_scat_source
C C 0.0033 0.0016 'International Tables Vol C Tables 4.2.6.8 and 6.1.1.4'
H H 0.0000 0.0000 'International Tables Vol C Tables 4.2.6.8 and 6.1.1.4'
N N 0.0061 0.0033 'International Tables Vol C Tables 4.2.6.8 and 6.1.1.4'
P P 0.1023 0.0942 'International Tables Vol C Tables 4.2.6.8 and 6.1.1.4'
Cl Cl 0.1484 0.1585 'International Tables Vol C Tables 4.2.6.8 and 6.1.1.4'
Re Re -1.0185 7.2310 'International Tables Vol C Tables 4.2.6.8 and 6.1.1.4'

loop_
_geom_angle_atom_site_label_1
_geom_angle_atom_site_label_2
_geom_angle_atom_site_label_3
_geom_angle
_geom_angle_site_symmetry_1
_geom_angle_site_symmetry_3
_geom_angle_publ_flag
Re1 Re1 Cl1 103.17(4) 2_676 . y
Re1 Re1 Cl3 104.92(4) 2_676 . y
Cl1 Re1 Cl3 151.78(5) . . y
Re1 Re1 Cl2 117.23(3) 2_676 . y
Cl1 Re1 Cl2 84.83(6) . . y
Cl3 Re1 Cl2 84.80(6) . . y
Re1 Re1 P1 97.85(3) 2_676 . y
Cl1 Re1 P1 88.37(4) . . y
Cl3 Re1 P1 85.20(4) . . y
Cl2 Re1 P1 144.91(4) . . y
Re1 Re1 P1X 97.85(3) 2_676 . n
Cl1 Re1 P1X 88.37(4) . . n
Cl3 Re1 P1X 85.20(4) . . n
Cl2 Re1 P1X 144.91(4) . . n
C5 P1 C1 108.2(5) . . n
C5 P1 C3 106.8(4) . . n
C1 P1 C3 107.4(5) . . n
C5 P1 Re1 108.7(3) . . n
C1 P1 Re1 114.8(3) . . n
C3 P1 Re1 110.6(3) . . n
C2 C1 P1 118.4(7) . . n
C4 C3 P1 115.6(8) . . n
C10 C5 C6 119.0(9) . . n
C10 C5 P1 119.4(8) . . n
C6 C5 P1 121.0(7) . . n
C7 C6 C5 119.1(11) . . n
C6 C7 C8 120.5(11) . . n
C9 C8 C7 120.6(10) . . n
C10 C9 C8 119.1(10) . . n
C5 C10 C9 121.6(9) . . n
C3X P1X C1X 111.0(5) . . n
C3X P1X C5X 104.7(4) . . n
C1X P1X C5X 97.7(4) . . n
C3X P1X Re1 122.3(4) . . n
C1X P1X Re1 117.0(3) . . n
C5X P1X Re1 98.9(3) . . n
C2X C1X P1X 112.8(7) . . n
C4X C3X P1X 116.3(7) . . n
C10X C5X C6X 118.0(8) . . n
C10X C5X P1X 121.3(7) . . n
C6X C5X P1X 120.6(7) . . n
C7X C6X C5X 120.3(10) . . n
C8X C7X C6X 121.9(10) . . n
C7X C8X C9X 118.6(9) . . n
C10X C9X C8X 119.7(9) . . n
C5X C10X C9X 121.5(9) . . n
Re2 Re2 Cl6 103.93(3) 2_565 . y
Re2 Re2 Cl4 104.49(3) 2_565 . y
Cl6 Re2 Cl4 151.49(4) . . y
Re2 Re2 Cl5 116.24(4) 2_565 . y
Cl6 Re2 Cl5 84.92(5) . . y
Cl4 Re2 Cl5 84.61(5) . . y
Re2 Re2 P2 97.69(3) 2_565 . y
Cl6 Re2 P2 87.21(4) . . y
Cl4 Re2 P2 86.83(4) . . y
Cl5 Re2 P2 146.07(4) . . y
Re2 Re2 P2X 97.69(3) 2_565 . n
Cl6 Re2 P2X 87.21(4) . . n
Cl4 Re2 P2X 86.83(4) . . n
Cl5 Re2 P2X 146.07(4) . . n
C15 P2 C11 107.8(6) . . n
C15 P2 C13 104.2(5) . . n
C11 P2 C13 111.6(6) . . n
C15 P2 Re2 105.4(3) . . n
C11 P2 Re2 115.6(4) . . n
C13 P2 Re2 111.4(3) . . n
C12 C11 P2 116.3(8) . . n
C14 C13 P2 118.5(8) . . n
C16 C15 C20 118.0(8) . . n
C16 C15 P2 117.8(8) . . n
C20 C15 P2 124.1(8) . . n
C15 C16 C17 121.6(10) . . n
C18 C17 C16 118.9(10) . . n
C17 C18 C19 120.8(9) . . n
C18 C19 C20 120.6(9) . . n
C19 C20 C15 120.1(9) . . n
C13X P2X C11X 106.0(6) . . n
C13X P2X C15X 101.1(5) . . n
C11X P2X C15X 100.9(6) . . n
C13X P2X Re2 123.7(4) . . n
C11X P2X Re2 118.5(4) . . n
C15X P2X Re2 102.3(3) . . n
C12X C11X P2X 115.1(9) . . n
C14X C13X P2X 114.4(8) . . n
C16X C15X C20X 120.0(8) . . n
C16X C15X P2X 124.6(7) . . n
C20X C15X P2X 115.4(8) . . n
C15X C16X C17X 121.4(10) . . n
C18X C17X C16X 118.6(10) . . n
C19X C18X C17X 120.2(10) . . n
C18X C19X C20X 121.3(10) . . n
C15X C20X C19X 118.5(9) . . n
C33 N1 C21 116.6(7) . . n
C33 N1 C25 116.5(6) . . n
C21 N1 C25 102.9(7) . . n
C33 N1 C29 108.3(6) . . n
C21 N1 C29 107.7(6) . . n
C25 N1 C29 103.9(5) . . n
C22 C21 N1 117.4(9) . . n
C21 C22 C23 109.6(10) . . n
C24 C23 C22 115.7(10) . . n
C26 C25 N1 116.0(8) . . n
C25 C26 C27 109.9(8) . . n
C28 C27 C26 113.7(10) . . n
C30 C29 N1 119.7(7) . . n
C29 C30 C31 110.8(8) . . n
C32 C31 C30 115.2(9) . . n
N1 C33 C34 115.4(7) . . n
C33 C34 C35 107.1(8) . . n
C36 C35 C34 110.4(9) . . n
C21X N1X C25X 115.3(7) . . n
C21X N1X C29X 115.8(6) . . n
C25X N1X C29X 111.9(6) . . n
C21X N1X C33X 104.6(6) . . n
C25X N1X C33X 104.4(6) . . n
C29X N1X C33X 103.0(6) . . n
N1X C21X C22X 117.2(8) . . n
C21X C22X C23X 110.5(10) . . n
C22X C23X C24X 112.5(10) . . n
N1X C25X C26X 120.5(8) . . n
C25X C26X C27X 108.6(8) . . n
C28X C27X C26X 111.9(9) . . n
N1X C29X C30X 111.3(8) . . n
C29X C30X C31X 108.4(8) . . n
C32X C31X C30X 113.5(9) . . n
C34X C33X N1X 118.0(8) . . n
C33X C34X C35X 113.8(9) . . n
C36X C35X C34X 113.7(10) . . n

loop_
_geom_bond_atom_site_label_1
_geom_bond_atom_site_label_2
_geom_bond_distance
_geom_bond_site_symmetry_2
_geom_bond_publ_flag
Re1 Re1 2.2273(4) 2_676 y
Re1 Cl1 2.3482(12) . y
Re1 Cl3 2.3593(13) . y
Re1 Cl2 2.3798(13) . y
Re1 P1 2.3894(12) . y
Re1 P1X 2.3894(12) . n
P1 C5 1.730(8) . n
P1 C1 1.863(9) . n
P1 C3 1.889(9) . n
C1 C2 1.491(13) . n
C3 C4 1.536(13) . n
C5 C10 1.376(12) . n
C5 C6 1.426(14) . n
C6 C7 1.380(14) . n
C7 C8 1.387(15) . n
C8 C9 1.385(14) . n
C9 C10 1.383(14) . n
P1X C3X 1.766(9) . n
P1X C1X 1.870(9) . n
P1X C5X 1.909(8) . n
C1X C2X 1.510(12) . n
C3X C4X 1.537(13) . n
C5X C10X 1.395(11) . n
C5X C6X 1.401(13) . n
C6X C7X 1.384(12) . n
C7X C8X 1.382(13) . n
C8X C9X 1.400(13) . n
C9X C10X 1.400(12) . n
Re2 Re2 2.2278(5) 2_565 y
Re2 Cl6 2.3549(12) . y
Re2 Cl4 2.3608(12) . y
Re2 Cl5 2.3840(13) . y
Re2 P2 2.4035(12) . y
Re2 P2X 2.4035(12) . n
P2 C15 1.796(8) . n
P2 C11 1.801(11) . n
P2 C13 1.866(9) . n
C11 C12 1.569(15) . n
C13 C14 1.513(14) . n
C15 C16 1.380(13) . n
C15 C20 1.399(13) . n
C16 C17 1.410(13) . n
C17 C18 1.362(14) . n
C18 C19 1.372(13) . n
C19 C20 1.393(13) . n
P2X C13X 1.806(9) . n
P2X C11X 1.841(11) . n
P2X C15X 1.882(8) . n
C11X C12X 1.516(15) . n
C13X C14X 1.515(13) . n
C15X C16X 1.356(14) . n
C15X C20X 1.399(13) . n
C16X C17X 1.409(12) . n
C17X C18X 1.398(14) . n
C18X C19X 1.351(14) . n
C19X C20X 1.416(13) . n
N1 C33 1.395(9) . n
N1 C21 1.531(10) . n
N1 C25 1.566(9) . n
N1 C29 1.622(9) . n
C21 C22 1.471(14) . n
C22 C23 1.530(13) . n
C23 C24 1.490(14) . n
C25 C26 1.508(13) . n
C26 C27 1.542(13) . n
C27 C28 1.53(2) . n
C29 C30 1.492(13) . n
C30 C31 1.551(13) . n
C31 C32 1.513(14) . n
C33 C34 1.520(12) . n
C34 C35 1.541(13) . n
C35 C36 1.495(13) . n
N1X C21X 1.479(9) . n
N1X C25X 1.489(9) . n
N1X C29X 1.495(9) . n
N1X C33X 1.656(10) . n
C21X C22X 1.497(13) . n
C22X C23X 1.512(14) . n
C23X C24X 1.516(14) . n
C25X C26X 1.498(12) . n
C26X C27X 1.542(14) . n
C27X C28X 1.518(15) . n
C29X C30X 1.501(12) . n
C30X C31X 1.525(12) . n
C31X C32X 1.515(14) . n
C33X C34X 1.493(12) . n
C34X C35X 1.534(13) . n
C35X C36X 1.51(2) . n

loop_
_geom_torsion_atom_site_label_1
_geom_torsion_atom_site_label_2
_geom_torsion_atom_site_label_3
_geom_torsion_atom_site_label_4
_geom_torsion
_geom_torsion_site_symmetry_1
_geom_torsion_site_symmetry_2
_geom_torsion_site_symmetry_3
_geom_torsion_site_symmetry_4
_geom_torsion_publ_flag
P1 Re1 Re1 Cl2 -1.09(6) . . 2_676 2_676 y
Cl1 Re1 Re1 Cl3 -2.76(5) . . 2_676 2_676 y
Cl2 Re1 Re1 P1 1.09(6) . . 2_676 2_676 y
Cl3 Re1 Re1 Cl1 2.76(5) . . 2_676 2_676 y
P2 Re2 Re2 Cl5 0.20(5) . . 2_565 2_565 y
Cl4 Re2 Re2 Cl6 -2.28(5) . . 2_565 2_565 y
Cl5 Re2 Re2 P2 -0.20(5) . . 2_565 2_565 y
Cl6 Re2 Re2 Cl4 2.28(5) . . 2_565 2_565 y
